data_2213578
loop_
_publ_author_name
'Han, Ke-Fei'
'Wang, Dan'
'Wang, Zhong-Ming'

_publ_section_title
;Poly[diaqua(\m~2~-1,3-di-4-pyridylpropane-\k^2^<i>N</i>:<i>N</i>')(\m~2~-thiophene-2,5-dicarboxylato-\k^2^<i>O</i>:<i>O</i>')nickel(II)]:
 a two-dimensional bilayered coordination polymer
;
_journal_coeditor_code SK3112
_journal_issue 5
_journal_name_full 'Acta Crystallographica Section E'
_journal_page_first m1333
_journal_page_last m1334
_journal_paper_doi 10.1107/S1600536807016212
_journal_volume 63
_journal_year 2007
_chemical_formula_iupac '[Ni (C6 H2 O4 S) (C13 H14 N2) (H2 O)2]'
_chemical_formula_moiety 'C19 H20 N2 Ni O6 S'
_chemical_formula_sum 'C19 H20 N2 Ni O6 S'
_chemical_formula_weight 463.14
_chemical_name_systematic
;
Poly[diaqua(\m~2~-1,3-di-4-pyridylpropane-\k^2^N:N')(\m~2~-thiophene-
2,5-dicarboxylato-\k^2^O:O')nickel(II)]
;
_space_group_IT_number 14
_symmetry_cell_setting monoclinic
_symmetry_space_group_name_Hall '-P 2ybc'
_symmetry_space_group_name_H-M 'P 1 21/c 1'
_audit_creation_method 'WinGX routine CIF_UPDATE'
_cell_angle_alpha 90
_cell_angle_beta 113.94(2)
_cell_angle_gamma 90
_cell_formula_units_Z 4
_cell_length_a 11.024(2)
_cell_length_b 11.828(2)
_cell_length_c 16.780(6)
_cell_measurement_reflns_used 7838
_cell_measurement_temperature 298(2)
_cell_measurement_theta_max 27.33
_cell_measurement_theta_min 2.02
_cell_volume 1999.7(9)
_computing_cell_refinement RAPID-AUTO
_computing_data_collection 'RAPID-AUTO (Rigaku, 2001)'
_computing_data_reduction RAPID-AUTO
_computing_molecular_graphics
;
SHELXTL (Sheldrick, 1997b) and MERCURY (Macrae <i>et al.</i>,
2006)
;
_computing_publication_material
;
SHELXL97 and WinGX (Farrugia, 1999)
;
_computing_structure_refinement 'SHELXL97 (Sheldrick, 1997a)'
_computing_structure_solution 'SHELXS97 (Sheldrick, 1997a)'
_diffrn_measured_fraction_theta_full 0.998
_diffrn_measured_fraction_theta_max 0.998
_diffrn_measurement_device_type 'Rigaku R-AXIS RAPID IP area-detector'
_diffrn_measurement_method \w
_diffrn_radiation_type MoK\a
_diffrn_radiation_wavelength 0.71073
_diffrn_reflns_av_R_equivalents 0.033
_diffrn_reflns_limit_h_max 14
_diffrn_reflns_limit_h_min -14
_diffrn_reflns_limit_k_max 15
_diffrn_reflns_limit_k_min -14
_diffrn_reflns_limit_l_max 21
_diffrn_reflns_limit_l_min -21
_diffrn_reflns_number 7838
_diffrn_reflns_theta_full 27.33
_diffrn_reflns_theta_max 27.33
_diffrn_reflns_theta_min 2.02
_diffrn_standards_decay_% 0
_exptl_absorpt_coefficient_mu 1.114
_exptl_absorpt_correction_T_max 0.8247
_exptl_absorpt_correction_T_min 0.7311
_exptl_absorpt_correction_type multi-scan
_exptl_absorpt_process_details '(ABSCOR; Higashi, 1995)'
_exptl_crystal_colour 'light green'
_exptl_crystal_density_diffrn 1.538
_exptl_crystal_density_method 'not measured'
_exptl_crystal_description prism
_exptl_crystal_F_000 960
_exptl_crystal_size_max 0.30
_exptl_crystal_size_mid 0.25
_exptl_crystal_size_min 0.18
_refine_diff_density_max 0.713
_refine_diff_density_min -0.379
_refine_ls_extinction_method none
_refine_ls_goodness_of_fit_ref 1.045
_refine_ls_hydrogen_treatment mixed
_refine_ls_matrix_type full
_refine_ls_number_parameters 278
_refine_ls_number_reflns 4504
_refine_ls_number_restraints 0
_refine_ls_restrained_S_all 1.045
_refine_ls_R_factor_gt 0.0424
_refine_ls_shift/su_max 0.001
_refine_ls_structure_factor_coef Fsqd
_refine_ls_weighting_details 'calc w = 1/[\s^2^(Fo^2^)+(0.0469P)^2^] where P=(Fo^2^+2Fc^2^)/3'
_refine_ls_weighting_scheme calc
_refine_ls_wR_factor_ref 0.096
_reflns_number_gt 3211
_reflns_number_total 4504
_reflns_threshold_expression I>2\s(I)
_cod_data_source_file sk3112.cif
_cod_data_source_block I
_cod_original_sg_symbol_H-M 'P 21/c'
_cod_database_code 2213578
_cod_database_fobs_code 2213578

loop_
_symmetry_equiv_pos_as_xyz
'x, y, z'
'-x, y+1/2, -z+1/2'
'-x, -y, -z'
'x, -y-1/2, z-1/2'

loop_
_atom_site_type_symbol
_atom_site_label
_atom_site_fract_x
_atom_site_fract_y
_atom_site_fract_z
_atom_site_U_iso_or_equiv
_atom_site_adp_type
_atom_site_calc_flag
_atom_site_refinement_flags
_atom_site_occupancy
Ni Ni1 0.33294(3) -0.02984(3) 0.19881(2) 0.02540(11) Uani d . 1
S S1 0.87336(6) -0.15078(6) 0.26664(5) 0.03019(17) Uani d . 1
O O1 0.4077(2) -0.1171(2) 0.31908(14) 0.0365(5) Uani d . 1
O O2 0.3718(3) 0.1130(2) 0.28245(18) 0.0454(6) Uani d . 1
O O3 0.52232(16) -0.01725(17) 0.20610(13) 0.0341(5) Uani d . 1
O O4 0.61008(19) -0.17787(18) 0.27715(15) 0.0416(5) Uani d . 1
O O5 1.15763(19) -0.17305(19) 0.29222(14) 0.0411(5) Uani d . 1
O O6 1.14822(17) -0.03662(19) 0.19681(14) 0.0387(5) Uani d . 1
N N1 0.2659(2) 0.0805(2) 0.09064(16) 0.0332(5) Uani d . 1
N N2 0.3041(2) 0.8199(2) 0.12500(16) 0.0315(5) Uani d . 1
C C1 0.3449(3) 0.1259(3) 0.0563(2) 0.0435(8) Uani d . 1
H H1 0.4321 0.1004 0.0766 0.052 Uiso calc R 1
C C2 0.3053(3) 0.2080(3) -0.0070(2) 0.0449(8) Uani d . 1
H H2 0.3647 0.235 -0.0291 0.054 Uiso calc R 1
C C3 0.1783(3) 0.2508(2) -0.03801(18) 0.0342(6) Uani d . 1
C C4 0.0960(3) 0.2019(3) -0.0040(2) 0.0554(10) Uani d . 1
H H4 0.0082 0.2257 -0.0236 0.066 Uiso calc R 1
C C5 0.1413(3) 0.1193(3) 0.0581(2) 0.0515(9) Uani d . 1
H H5 0.0821 0.0883 0.0788 0.062 Uiso calc R 1
C C6 0.1313(3) 0.3476(3) -0.1018(2) 0.0428(8) Uani d . 1
H H6A 0.0398 0.3347 -0.1417 0.051 Uiso calc R 1
H H6B 0.1846 0.3509 -0.1357 0.051 Uiso calc R 1
C C7 0.1418(3) 0.4603(3) -0.0545(2) 0.0396(7) Uani d . 1
H H7A 0.0905 0.5168 -0.0966 0.048 Uiso calc R 1
H H7B 0.1029 0.4516 -0.0123 0.048 Uiso calc R 1
C C8 0.2833(3) 0.5023(3) -0.0078(2) 0.0446(8) Uani d . 1
H H8A 0.3347 0.4464 0.0349 0.054 Uiso calc R 1
H H8B 0.3227 0.5108 -0.0497 0.054 Uiso calc R 1
C C9 0.2906(3) 0.6137(3) 0.0375(2) 0.0371(7) Uani d . 1
C C10 0.3346(4) 0.7122(3) 0.0135(2) 0.0550(10) Uani d . 1
H H10 0.3604 0.7116 -0.0328 0.066 Uiso calc R 1
C C11 0.3402(4) 0.8112(3) 0.0580(2) 0.0492(9) Uani d . 1
H H11 0.3709 0.8758 0.0406 0.059 Uiso calc R 1
C C12 0.2606(3) 0.7246(3) 0.14740(19) 0.0371(7) Uani d . 1
H H12 0.2343 0.7273 0.1935 0.045 Uiso calc R 1
C C13 0.2526(3) 0.6234(3) 0.1061(2) 0.0389(7) Uani d . 1
H H13 0.2211 0.5601 0.1246 0.047 Uiso calc R 1
C C14 0.6135(2) -0.0898(2) 0.23658(18) 0.0284(6) Uani d . 1
C C15 0.7364(2) -0.0646(2) 0.22304(18) 0.0287(6) Uani d . 1
C C16 0.7592(3) 0.0253(3) 0.1796(2) 0.0380(7) Uani d . 1
H H16 0.6972 0.0817 0.1528 0.046 Uiso calc R 1
C C17 0.8873(3) 0.0227(3) 0.1801(2) 0.0386(7) Uani d . 1
H H17 0.9186 0.0768 0.1529 0.046 Uiso calc R 1
C C18 0.9606(2) -0.0676(2) 0.22476(18) 0.0286(6) Uani d . 1
C C19 1.1005(2) -0.0961(3) 0.23969(19) 0.0303(6) Uani d . 1
H H1A 0.464(4) -0.161(3) 0.317(2) 0.059(12) Uiso d . 1
H H1B 0.343(4) -0.144(3) 0.324(3) 0.069(13) Uiso d . 1
H H2A 0.445(5) 0.102(4) 0.322(3) 0.083(16) Uiso d . 1
H H2B 0.382(4) 0.183(4) 0.266(3) 0.085(16) Uiso d . 1

loop_
_atom_site_aniso_label
_atom_site_aniso_U_11
_atom_site_aniso_U_22
_atom_site_aniso_U_33
_atom_site_aniso_U_12
_atom_site_aniso_U_13
_atom_site_aniso_U_23
Ni1 0.01988(15) 0.02479(19) 0.0348(2) 0.000(14) 0.01443(13) 0.00044(16)
S1 0.0226(3) 0.0324(4) 0.0402(4) 0.0004(3) 0.0174(3) 0.0007(3)
O1 0.0275(10) 0.0439(13) 0.0416(13) 0.0040(10) 0.0175(9) 0.0014(10)
O2 0.0494(14) 0.0348(14) 0.0545(16) -0.0002(12) 0.0237(13) -0.0069(12)
O3 0.0218(9) 0.0324(11) 0.0518(13) 0.0034(8) 0.0187(9) 0.0045(9)
O4 0.0337(10) 0.0354(13) 0.0658(15) 0.0067(9) 0.0305(11) 0.0123(11)
O5 0.0303(10) 0.0478(14) 0.0504(14) 0.0064(10) 0.0216(10) 0.0138(11)
O6 0.0249(9) 0.0482(13) 0.0495(13) 0.0020(9) 0.0217(9) 0.0123(11)
N1 0.0315(11) 0.0295(13) 0.0415(15) -0.0009(10) 0.0177(11) 0.0032(11)
N2 0.0318(11) 0.0296(14) 0.0341(14) -0.0034(10) 0.0144(10) -0.0005(10)
C1 0.0363(15) 0.0387(19) 0.063(2) 0.0085(14) 0.0278(15) 0.0157(16)
C2 0.0488(17) 0.043(2) 0.054(2) 0.0008(15) 0.0321(16) 0.0083(16)
C3 0.0424(15) 0.0281(16) 0.0284(15) -0.0014(13) 0.0106(13) -0.0032(12)
C4 0.0341(16) 0.070(3) 0.060(2) 0.0114(17) 0.0172(16) 0.028(2)
C5 0.0314(15) 0.065(2) 0.060(2) 0.0019(16) 0.0203(15) 0.0244(18)
C6 0.0574(19) 0.0341(18) 0.0304(17) -0.0026(15) 0.0112(14) 0.0007(13)
C7 0.0492(17) 0.0321(17) 0.0312(16) 0.0029(14) 0.0098(13) -0.0008(13)
C8 0.0506(18) 0.0352(19) 0.048(2) -0.0007(14) 0.0202(16) -0.0095(14)
C9 0.0383(15) 0.0342(17) 0.0359(17) -0.0013(14) 0.0120(13) -0.0066(14)
C10 0.086(3) 0.046(2) 0.052(2) -0.019(2) 0.048(2) -0.0150(18)
C11 0.075(2) 0.0388(19) 0.046(2) -0.0162(18) 0.0363(18) -0.0032(15)
C12 0.0421(15) 0.0378(18) 0.0349(17) -0.0024(14) 0.0191(13) -0.0014(14)
C13 0.0506(17) 0.0303(17) 0.0365(17) -0.0059(14) 0.0186(14) 0.0003(13)
C14 0.0230(12) 0.0306(16) 0.0357(16) -0.0003(12) 0.0160(11) -0.0054(13)
C15 0.0208(12) 0.0329(16) 0.0347(15) -0.0005(11) 0.0138(11) -0.0045(12)
C16 0.0288(13) 0.0400(18) 0.0499(19) 0.0076(14) 0.0208(13) 0.0091(16)
C17 0.0296(13) 0.0420(18) 0.0512(19) 0.0005(14) 0.0238(13) 0.0111(16)
C18 0.0225(11) 0.0329(15) 0.0341(15) -0.0056(11) 0.0153(11) -0.0052(12)
C19 0.0238(12) 0.0373(17) 0.0345(16) -0.0035(12) 0.0168(11) -0.0062(13)

loop_
_atom_type_symbol
_atom_type_description
_atom_type_scat_dispersion_real
_atom_type_scat_dispersion_imag
_atom_type_scat_source
C C 0.0033 0.0016 'International Tables Vol C Tables 4.2.6.8 and 6.1.1.4'
H H 0 0 'International Tables Vol C Tables 4.2.6.8 and 6.1.1.4'
N N 0.0061 0.0033 'International Tables Vol C Tables 4.2.6.8 and 6.1.1.4'
O O 0.0106 0.006 'International Tables Vol C Tables 4.2.6.8 and 6.1.1.4'
S S 0.1246 0.1234 'International Tables Vol C Tables 4.2.6.8 and 6.1.1.4'
Ni Ni 0.3393 1.1124 'International Tables Vol C Tables 4.2.6.8 and 6.1.1.4'

loop_
_geom_angle_atom_site_label_1
_geom_angle_atom_site_label_2
_geom_angle_atom_site_label_3
_geom_angle_site_symmetry_1
_geom_angle_site_symmetry_3
_geom_angle
O6 Ni1 O3 1_455 . 177.04(9)
O6 Ni1 N1 1_455 . 90.64(8)
O3 Ni1 N1 . . 89.96(8)
O6 Ni1 O1 1_455 . 89.80(9)
O3 Ni1 O1 . . 89.15(9)
N1 Ni1 O1 . . 171.03(9)
O6 Ni1 N2 1_455 1_545 92.62(9)
O3 Ni1 N2 . 1_545 90.20(8)
N1 Ni1 N2 . 1_545 95.69(10)
O1 Ni1 N2 . 1_545 93.23(9)
O6 Ni1 O2 1_455 . 88.53(9)
O3 Ni1 O2 . . 88.59(9)
N1 Ni1 O2 . . 89.01(11)
O1 Ni1 O2 . . 82.05(11)
N2 Ni1 O2 1_545 . 175.15(11)
C18 S1 C15 . . 91.57(13)
Ni1 O1 H1A . . 106(3)
Ni1 O1 H1B . . 106(3)
H1A O1 H1B . . 118(4)
Ni1 O2 H2A . . 106(3)
Ni1 O2 H2B . . 124(3)
H2A O2 H2B . . 101(4)
C14 O3 Ni1 . . 126.91(18)
C19 O6 Ni1 . 1_655 131.38(19)
C5 N1 C1 . . 115.3(3)
C5 N1 Ni1 . . 120.5(2)
C1 N1 Ni1 . . 123.8(2)
C12 N2 C11 . . 115.7(3)
C12 N2 Ni1 . 1_565 122.0(2)
C11 N2 Ni1 . 1_565 122.1(2)
N1 C1 C2 . . 124.0(3)
N1 C1 H1 . . 118.0
C2 C1 H1 . . 118.0
C1 C2 C3 . . 120.5(3)
C1 C2 H2 . . 119.7
C3 C2 H2 . . 119.7
C2 C3 C4 . . 115.4(3)
C2 C3 C6 . . 123.4(3)
C4 C3 C6 . . 121.2(3)
C5 C4 C3 . . 121.1(3)
C5 C4 H4 . . 119.4
C3 C4 H4 . . 119.4
N1 C5 C4 . . 123.6(3)
N1 C5 H5 . . 118.2
C4 C5 H5 . . 118.2
C3 C6 C7 . . 111.2(2)
C3 C6 H6A . . 109.4
C7 C6 H6A . . 109.4
C3 C6 H6B . . 109.4
C7 C6 H6B . . 109.4
H6A C6 H6B . . 108.0
C8 C7 C6 . . 113.5(3)
C8 C7 H7A . . 108.9
C6 C7 H7A . . 108.9
C8 C7 H7B . . 108.9
C6 C7 H7B . . 108.9
H7A C7 H7B . . 107.7
C9 C8 C7 . . 112.4(3)
C9 C8 H8A . . 109.1
C7 C8 H8A . . 109.1
C9 C8 H8B . . 109.1
C7 C8 H8B . . 109.1
H8A C8 H8B . . 107.9
C13 C9 C10 . . 115.7(3)
C13 C9 C8 . . 121.4(3)
C10 C9 C8 . . 122.9(3)
C11 C10 C9 . . 120.1(3)
C11 C10 H10 . . 119.9
C9 C10 H10 . . 119.9
N2 C11 C10 . . 123.9(3)
N2 C11 H11 . . 118.1
C10 C11 H11 . . 118.1
N2 C12 C13 . . 123.5(3)
N2 C12 H12 . . 118.2
C13 C12 H12 . . 118.2
C12 C13 C9 . . 121.1(3)
C12 C13 H13 . . 119.5
C9 C13 H13 . . 119.5
O4 C14 O3 . . 126.2(2)
O4 C14 C15 . . 118.6(2)
O3 C14 C15 . . 115.2(2)
C16 C15 C14 . . 127.7(2)
C16 C15 S1 . . 111.56(19)
C14 C15 S1 . . 120.8(2)
C15 C16 C17 . . 112.4(3)
C15 C16 H16 . . 123.8
C17 C16 H16 . . 123.8
C18 C17 C16 . . 112.8(3)
C18 C17 H17 . . 123.6
C16 C17 H17 . . 123.6
C17 C18 C19 . . 127.4(3)
C17 C18 S1 . . 111.65(19)
C19 C18 S1 . . 120.9(2)
O5 C19 O6 . . 127.0(2)
O5 C19 C18 . . 118.3(2)
O6 C19 C18 . . 114.7(3)

loop_
_geom_bond_atom_site_label_1
_geom_bond_atom_site_label_2
_geom_bond_site_symmetry_2
_geom_bond_distance
_geom_bond_publ_flag
Ni1 O6 1_455 2.0245(18) y
Ni1 O3 . 2.0466(17) y
Ni1 N1 . 2.111(3) y
Ni1 O1 . 2.114(2) y
Ni1 N2 1_545 2.115(2) y
Ni1 O2 . 2.126(2) y
S1 C18 . 1.713(3) ?
S1 C15 . 1.720(3) ?
O1 H1A . 0.83(4) ?
O1 H1B . 0.82(4) ?
O2 H2A . 0.83(5) ?
O2 H2B . 0.89(5) ?
O3 C14 . 1.262(3) ?
O4 C14 . 1.253(3) ?
O5 C19 . 1.246(4) ?
O6 C19 . 1.264(3) ?
O6 Ni1 1_655 2.0245(18) ?
N1 C5 . 1.337(4) ?
N1 C1 . 1.337(4) ?
N2 C12 . 1.337(4) ?
N2 C11 . 1.340(4) ?
N2 Ni1 1_565 2.115(2) ?
C1 C2 . 1.374(4) ?
C1 H1 . 0.9300 ?
C2 C3 . 1.376(4) ?
C2 H2 . 0.9300 ?
C3 C4 . 1.380(4) ?
C3 C6 . 1.508(4) ?
C4 C5 . 1.366(5) ?
C4 H4 . 0.9300 ?
C5 H5 . 0.9300 ?
C6 C7 . 1.532(4) ?
C6 H6A . 0.9700 ?
C6 H6B . 0.9700 ?
C7 C8 . 1.518(4) ?
C7 H7A . 0.9700 ?
C7 H7B . 0.9700 ?
C8 C9 . 1.506(4) ?
C8 H8A . 0.9700 ?
C8 H8B . 0.9700 ?
C9 C13 . 1.381(4) ?
C9 C10 . 1.384(4) ?
C10 C11 . 1.377(5) ?
C10 H10 . 0.9300 ?
C11 H11 . 0.9300 ?
C12 C13 . 1.368(4) ?
C12 H12 . 0.9300 ?
C13 H13 . 0.9300 ?
C14 C15 . 1.492(3) ?
C15 C16 . 1.369(4) ?
C16 C17 . 1.409(4) ?
C16 H16 . 0.9300 ?
C17 C18 . 1.366(4) ?
C17 H17 . 0.9300 ?
C18 C19 . 1.497(3) ?

loop_
_geom_hbond_atom_site_label_D
_geom_hbond_atom_site_label_H
_geom_hbond_atom_site_label_A
_geom_hbond_site_symmetry_A
_geom_hbond_distance_DH
_geom_hbond_distance_HA
_geom_hbond_distance_DA
_geom_hbond_angle_DHA
_geom_hbond_publ_flag
O1 H1A O4 . 0.83(4) 1.98(4) 2.695(3) 144(3) yes
O1 H1B O5 1_455 0.82(4) 1.92(4) 2.690(3) 156(4) yes
O2 H2B O4 2_655 0.89(5) 1.81(5) 2.706(3) 174(4) yes

loop_
_geom_torsion_atom_site_label_1
_geom_torsion_atom_site_label_2
_geom_torsion_atom_site_label_3
_geom_torsion_atom_site_label_4
_geom_torsion_site_symmetry_1
_geom_torsion
N1 Ni1 O3 C14 . -153.1(2)
O1 Ni1 O3 C14 . 35.8(2)
N2 Ni1 O3 C14 1_545 -57.4(2)
O2 Ni1 O3 C14 . 117.9(2)
O6 Ni1 N1 C5 1_455 4.9(3)
O3 Ni1 N1 C5 . -172.2(3)
N2 Ni1 N1 C5 1_545 97.6(3)
O2 Ni1 N1 C5 . -83.6(3)
O6 Ni1 N1 C1 1_455 177.3(3)
O3 Ni1 N1 C1 . 0.2(3)
N2 Ni1 N1 C1 1_545 -90.0(3)
O2 Ni1 N1 C1 . 88.8(3)
C5 N1 C1 C2 . 1.0(5)
Ni1 N1 C1 C2 . -171.8(3)
N1 C1 C2 C3 . 1.4(6)
C1 C2 C3 C4 . -2.8(5)
C1 C2 C3 C6 . 174.7(3)
C2 C3 C4 C5 . 1.8(5)
C6 C3 C4 C5 . -175.7(3)
C1 N1 C5 C4 . -2.0(6)
Ni1 N1 C5 C4 . 171.1(3)
C3 C4 C5 N1 . 0.6(6)
C2 C3 C6 C7 . -95.4(4)
C4 C3 C6 C7 . 81.8(4)
C3 C6 C7 C8 . 73.2(4)
C6 C7 C8 C9 . 179.5(3)
C7 C8 C9 C13 . 64.8(4)
C7 C8 C9 C10 . -114.9(4)
C13 C9 C10 C11 . 0.9(5)
C8 C9 C10 C11 . -179.4(3)
C12 N2 C11 C10 . -0.1(5)
Ni1 N2 C11 C10 1_565 173.7(3)
C9 C10 C11 N2 . -0.5(6)
C11 N2 C12 C13 . 0.2(4)
Ni1 N2 C12 C13 1_565 -173.6(2)
N2 C12 C13 C9 . 0.3(5)
C10 C9 C13 C12 . -0.8(5)
C8 C9 C13 C12 . 179.5(3)
Ni1 O3 C14 O4 . -8.7(4)
Ni1 O3 C14 C15 . 172.38(17)
O4 C14 C15 C16 . 178.8(3)
O3 C14 C15 C16 . -2.2(4)
O4 C14 C15 S1 . -3.1(4)
O3 C14 C15 S1 . 175.9(2)
C18 S1 C15 C16 . -1.1(2)
C18 S1 C15 C14 . -179.5(2)
C14 C15 C16 C17 . 179.6(3)
S1 C15 C16 C17 . 1.4(4)
C15 C16 C17 C18 . -0.9(4)
C16 C17 C18 C19 . -179.0(3)
C16 C17 C18 S1 . 0.1(4)
C15 S1 C18 C17 . 0.6(2)
C15 S1 C18 C19 . 179.7(2)
Ni1 O6 C19 O5 1_655 -4.8(5)
Ni1 O6 C19 C18 1_655 174.45(18)
C17 C18 C19 O5 . 170.1(3)
S1 C18 C19 O5 . -8.9(4)
C17 C18 C19 O6 . -9.3(4)
S1 C18 C19 O6 . 171.7(2)
